data_3500089
loop_
_publ_author_name
'Thierry Maris'

_publ_section_references
;
Dolomanov, O.V., Bourhis, L.J., Gildea, R.J, Howard, J.A.K. & Puschmann, H.
 (2009), J. Appl. Cryst. 42, 339-341.

Sheldrick, G.M. (2015). Acta Cryst. A71, 3-8.

Sheldrick, G.M. (2015). Acta Cryst. C71, 3-8.
;
_publ_section_title
;
 1-iodo-4-methoxybenzene
;
_journal_name_full 'Personal communication to COD'
_journal_year 2020
_chemical_formula_moiety 'C7 H7 I O'
_chemical_formula_sum 'C7 H7 I O'
_chemical_formula_weight 234.03
_chemical_name_systematic
;
1-iodo-4-methoxybenzene
;
_space_group_crystal_system orthorhombic
_space_group_IT_number 29
_space_group_name_Hall 'P 2c -2ac'
_space_group_name_H-M_alt 'P c a 21'
_atom_sites_solution_hydrogens geom
_atom_sites_solution_primary dual
_audit_creation_date 2019-11-14
_audit_creation_method olex2
_cell_angle_alpha 90
_cell_angle_beta 90
_cell_angle_gamma 90
_cell_formula_units_Z 4
_cell_length_a 6.2275(2)
_cell_length_b 7.2083(2)
_cell_length_c 16.8213(5)
_cell_measurement_reflns_used 8698
_cell_measurement_temperature 100
_cell_measurement_theta_max 70.404
_cell_measurement_theta_min 5.259
_cell_volume 755.10(4)
_computing_cell_refinement
;
SAINT (2013) V8.38A; Integration Software for Single Crystal Data. 
Bruker AXS Inc., Madison, WI 53719-1173.'
;
_computing_data_collection
;
APEX 2 (2013) Bruker AXS Inc., Madison, WI 53719-1173.
;
_computing_data_reduction
;
SAINT (2013) V8.38A; Integration Software for Single Crystal Data. 
Bruker AXS Inc., Madison, WI 53719-1173.'
;
_computing_molecular_graphics 'Olex2 1.3 (Dolomanov et al., 2009)'
_computing_publication_material 'Olex2 1.3 (Dolomanov et al., 2009)'
_computing_structure_refinement 'XL n/a (Sheldrick, 2008)'
_computing_structure_solution 'XT n/a (Sheldrick, 2015)'
_diffrn_ambient_temperature 100
_diffrn_detector 'CCD area detector'
_diffrn_detector_area_resol_mean 8.3
_diffrn_detector_type 'Bruker Platinum 135 CCD Area Detector'
_diffrn_measured_fraction_theta_full 1.000
_diffrn_measured_fraction_theta_max 1.000
_diffrn_measurement_device 'k-geometry diffractometer'
_diffrn_measurement_device_type 'Bruker X8 Proteum'
_diffrn_measurement_method '\w scans'
_diffrn_radiation_collimation 'Focusing mirrors'
_diffrn_radiation_monochromator 'Helios Mirror Optics'
_diffrn_radiation_probe x-ray
_diffrn_radiation_type CuK\a
_diffrn_radiation_wavelength 1.54178
_diffrn_reflns_av_R_equivalents 0.0729
_diffrn_reflns_av_unetI/netI 0.0401
_diffrn_reflns_Laue_measured_fraction_full 1.000
_diffrn_reflns_Laue_measured_fraction_max 1.000
_diffrn_reflns_limit_h_max 7
_diffrn_reflns_limit_h_min -7
_diffrn_reflns_limit_k_max 8
_diffrn_reflns_limit_k_min -8
_diffrn_reflns_limit_l_max 20
_diffrn_reflns_limit_l_min -19
_diffrn_reflns_number 13221
_diffrn_reflns_point_group_measured_fraction_full 0.971
_diffrn_reflns_point_group_measured_fraction_max 0.970
_diffrn_reflns_theta_full 67.679
_diffrn_reflns_theta_max 70.392
_diffrn_reflns_theta_min 5.259
_diffrn_source 'Rotating-anode X-ray tube'
_diffrn_source_target Cu
_diffrn_source_type 'Bruker Microstar/FR591 generator'
_exptl_absorpt_coefficient_mu 32.651
_exptl_absorpt_correction_T_max 0.1693
_exptl_absorpt_correction_T_min 0.0275
_exptl_absorpt_correction_type multi-scan
_exptl_absorpt_process_details
;
SADABS-2016/2 (Bruker,2016/2) was used for absorption correction. 
wR2(int) was 0.1542 before and 0.0993 after correction. 
The Ratio of minimum to maximum transmission is 0.1624. 
The \l/2 correction factor is Not present.'
;
_exptl_crystal_colour 'clear light Colorless'
_exptl_crystal_colour_lustre clear
_exptl_crystal_colour_modifier light
_exptl_crystal_colour_primary colourless
_exptl_crystal_density_diffrn 2.059
_exptl_crystal_description Block
_exptl_crystal_F_000 440
_exptl_crystal_size_max 0.25
_exptl_crystal_size_mid 0.18
_exptl_crystal_size_min 0.13
_exptl_special_details
;
X-ray crystallographic data for I were collected from a single crystal
sample, which was mounted on a loop fiber. Data were collected using
a Bruker microstar diffractometer equipped with a Platinum 135 CCD Detector,
a Helios optics and a Kappa goniometer. The crystal-to-detector distance 
was 4.0 cm, and the data collection was carried out in 512 x 512 pixel mode.
The initial unit cell parameters were determined by a least-squares fit
of the angular setting of strong reflections, collected by a 110.0 degree
scan in 110 frames over three different parts of the reciprocal space
;
_geom_special_details
;
 All esds (except the esd in the dihedral angle between two l.s. planes)
 are estimated using the full covariance matrix.  The cell esds are taken
 into account individually in the estimation of esds in distances, angles
 and torsion angles; correlations between esds in cell parameters are only
 used when they are defined by crystal symmetry.  An approximate (isotropic)
 treatment of cell esds is used for estimating esds involving l.s. planes.
;
_refine_diff_density_max 0.389
_refine_diff_density_min -0.772
_refine_diff_density_rms 0.166
_refine_ls_abs_structure_details
;
 Refined as an inversion twin.
;
_refine_ls_abs_structure_Flack 0.348(16)
_refine_ls_extinction_coef .
_refine_ls_extinction_method none
_refine_ls_goodness_of_fit_ref 1.092
_refine_ls_hydrogen_treatment constr
_refine_ls_matrix_type full
_refine_ls_number_parameters 84
_refine_ls_number_reflns 1407
_refine_ls_number_restraints 1
_refine_ls_restrained_S_all 1.091
_refine_ls_R_factor_all 0.0282
_refine_ls_R_factor_gt 0.0278
_refine_ls_shift/su_max 0.000
_refine_ls_shift/su_mean 0.000
_refine_ls_structure_factor_coef Fsqd
_refine_ls_weighting_details 'w=1/[\s^2^(Fo^2^)+(0.0373P)^2^] where P=(Fo^2^+2Fc^2^)/3'
_refine_ls_weighting_scheme calc
_refine_ls_wR_factor_gt 0.0641
_refine_ls_wR_factor_ref 0.0644
_refine_special_details
;
 Refined as a 2-component inversion twin.
;
_reflns_Friedel_coverage 0.869
_reflns_Friedel_fraction_full 0.939
_reflns_Friedel_fraction_max 0.938
_reflns_number_gt 1375
_reflns_number_total 1407
_reflns_special_details
;
 Reflections were merged by SHELXL according to the crystal
 class for the calculation of statistics and refinement.
 
 _reflns_Friedel_fraction is defined as the number of unique
 Friedel pairs measured divided by the number that would be
 possible theoretically, ignoring centric projections and
 systematic absences. Completness statistics refer to single and
 composite reflections containing twin component 1 only.
;
_reflns_threshold_expression 'I > 2\s(I)'
_cod_data_source_file i_phi_chme.cif
_cod_data_source_block i_phi_chme
_cod_database_code 3500089

loop_
_space_group_symop_id
_space_group_symop_operation_xyz
1 'x, y, z'
2 '-x, -y, z+1/2'
3 'x+1/2, -y, z'
4 '-x+1/2, y, z+1/2'

loop_
_atom_site_label
_atom_site_type_symbol
_atom_site_fract_x
_atom_site_fract_y
_atom_site_fract_z
_atom_site_U_iso_or_equiv
_atom_site_adp_type
_atom_site_occupancy
_atom_site_site_symmetry_order
_atom_site_calc_flag
_atom_site_refinement_flags_posn
_atom_site_refinement_flags_adp
_atom_site_refinement_flags_occupancy
_atom_site_disorder_assembly
_atom_site_disorder_group
I1 I 0.81795(5) 0.71970(5) 0.81153(2) 0.03965(17) Uani 1 1 d . . . . .
O1 O 0.4217(8) 0.7402(6) 0.4726(3) 0.0368(10) Uani 1 1 d . . . . .
C1 C 0.4954(11) 0.7473(9) 0.5487(5) 0.0323(11) Uani 1 1 d . . . . .
C2 C 0.3885(11) 0.8271(9) 0.6127(3) 0.0352(12) Uani 1 1 d . . . . .
H2 H 0.254565 0.887524 0.604850 0.042 Uiso 1 1 calc R U . . .
C3 C 0.4794(11) 0.8180(9) 0.6889(4) 0.0364(13) Uani 1 1 d . . . . .
H3 H 0.405858 0.870020 0.733078 0.044 Uiso 1 1 calc R U . . .
C4 C 0.6767(9) 0.7331(10) 0.6995(5) 0.0329(15) Uani 1 1 d . . . . .
C5 C 0.7864(9) 0.6551(10) 0.6358(4) 0.0339(12) Uani 1 1 d . . . . .
H5 H 0.922583 0.598620 0.643653 0.041 Uiso 1 1 calc R U . . .
C6 C 0.6944(7) 0.6605(11) 0.5598(4) 0.0328(15) Uani 1 1 d . . . . .
H6 H 0.766701 0.605522 0.516024 0.039 Uiso 1 1 calc R U . . .
C7 C 0.2221(12) 0.8248(13) 0.4566(5) 0.0445(16) Uani 1 1 d . . . . .
H7A H 0.197315 0.826572 0.399028 0.067 Uiso 1 1 calc R U . . .
H7B H 0.223017 0.952144 0.476906 0.067 Uiso 1 1 calc R U . . .
H7C H 0.107391 0.754320 0.482599 0.067 Uiso 1 1 calc R U . . .

loop_
_atom_site_aniso_label
_atom_site_aniso_U_11
_atom_site_aniso_U_22
_atom_site_aniso_U_33
_atom_site_aniso_U_23
_atom_site_aniso_U_13
_atom_site_aniso_U_12
I1 0.0504(2) 0.0398(3) 0.0288(2) -0.0002(4) -0.0039(2) -0.00016(11)
O1 0.039(3) 0.043(2) 0.029(2) 0.0028(17) -0.0011(19) 0.0025(19)
C1 0.042(3) 0.029(3) 0.027(3) 0.001(2) 0.000(2) -0.003(2)
C2 0.039(3) 0.034(3) 0.032(3) 0.001(2) 0.003(3) 0.006(3)
C3 0.045(4) 0.034(3) 0.030(3) -0.002(2) 0.002(2) 0.001(2)
C4 0.045(4) 0.029(3) 0.025(4) -0.001(3) -0.003(2) -0.002(2)
C5 0.035(3) 0.031(3) 0.035(3) 0.002(3) 0.001(2) 0.002(2)
C6 0.040(4) 0.030(3) 0.028(3) -0.001(3) 0.003(2) 0.0022(18)
C7 0.042(4) 0.060(4) 0.032(4) 0.007(3) -0.006(3) 0.003(4)

loop_
_atom_type_symbol
_atom_type_description
_atom_type_scat_dispersion_real
_atom_type_scat_dispersion_imag
_atom_type_scat_source
C C 0.0181 0.0091 'International Tables Vol C Tables 4.2.6.8 and 6.1.1.4'
H H 0.0000 0.0000 'International Tables Vol C Tables 4.2.6.8 and 6.1.1.4'
I I -0.3257 6.8362 'International Tables Vol C Tables 4.2.6.8 and 6.1.1.4'
O O 0.0492 0.0322 'International Tables Vol C Tables 4.2.6.8 and 6.1.1.4'

loop_
_geom_angle_atom_site_label_1
_geom_angle_atom_site_label_2
_geom_angle_atom_site_label_3
_geom_angle
_geom_angle_site_symmetry_1
_geom_angle_site_symmetry_3
C1 O1 C7 117.4(5) . .
O1 C1 C2 125.6(6) . .
O1 C1 C6 114.0(6) . .
C2 C1 C6 120.4(6) . .
C1 C2 H2 120.2 . .
C1 C2 C3 119.6(6) . .
C3 C2 H2 120.2 . .
C2 C3 H3 120.1 . .
C4 C3 C2 119.8(6) . .
C4 C3 H3 120.1 . .
C3 C4 I1 120.8(6) . .
C3 C4 C5 121.0(7) . .
C5 C4 I1 118.2(5) . .
C4 C5 H5 120.3 . .
C4 C5 C6 119.4(6) . .
C6 C5 H5 120.3 . .
C1 C6 C5 119.7(6) . .
C1 C6 H6 120.1 . .
C5 C6 H6 120.1 . .
O1 C7 H7A 109.5 . .
O1 C7 H7B 109.5 . .
O1 C7 H7C 109.5 . .
H7A C7 H7B 109.5 . .
H7A C7 H7C 109.5 . .
H7B C7 H7C 109.5 . .

loop_
_geom_bond_atom_site_label_1
_geom_bond_atom_site_label_2
_geom_bond_distance
_geom_bond_site_symmetry_2
I1 C4 2.081(8) .
O1 C1 1.362(9) .
O1 C7 1.410(9) .
C1 C2 1.390(9) .
C1 C6 1.401(9) .
C2 H2 0.9500 .
C2 C3 1.403(9) .
C3 H3 0.9500 .
C3 C4 1.384(10) .
C4 C5 1.390(10) .
C5 H5 0.9500 .
C5 C6 1.401(9) .
C6 H6 0.9500 .
C7 H7A 0.9800 .
C7 H7B 0.9800 .
C7 H7C 0.9800 .

loop_
_geom_torsion_atom_site_label_1
_geom_torsion_atom_site_label_2
_geom_torsion_atom_site_label_3
_geom_torsion_atom_site_label_4
_geom_torsion
_geom_torsion_site_symmetry_1
_geom_torsion_site_symmetry_2
_geom_torsion_site_symmetry_3
_geom_torsion_site_symmetry_4
I1 C4 C5 C6 179.4(5) . . . .
O1 C1 C2 C3 177.4(6) . . . .
O1 C1 C6 C5 -178.9(6) . . . .
C1 C2 C3 C4 1.3(10) . . . .
C2 C1 C6 C5 -0.3(10) . . . .
C2 C3 C4 I1 179.3(5) . . . .
C2 C3 C4 C5 -0.4(10) . . . .
C3 C4 C5 C6 -0.8(10) . . . .
C4 C5 C6 C1 1.2(10) . . . .
C6 C1 C2 C3 -1.0(11) . . . .
C7 O1 C1 C2 1.6(10) . . . .
C7 O1 C1 C6 -179.9(7) . . . .

_cod_database_fobs_code 3500089
